data_7159135
loop_
_publ_author_name
'Li, Liang'
'Li, Pengfei'
'Li, Tianhao'
'Zhang, Mingxiao'
'Liu, Wenjie'
'Li, Jing'
'Wang, Liang'
'Chen, Yue'

_publ_section_title
;
 Synthesis of the ABC ring system of kadlongilactones.
;
_journal_issue 8
_journal_name_full 'Organic &amp; biomolecular chemistry'
_journal_page_first 1704
_journal_page_last 1708
_journal_paper_doi 10.1039/d2ob01701f
_journal_volume 21
_journal_year 2023
_chemical_formula_moiety '0.62(C17 H23 O4)'
_chemical_formula_sum 'C10.46 H14.15 O2.46'
_chemical_formula_weight 179.29
_space_group_crystal_system monoclinic
_space_group_IT_number 14
_space_group_name_Hall '-P 2ybc'
_space_group_name_H-M_alt 'P 1 21/c 1'
_atom_sites_solution_hydrogens geom
_atom_sites_solution_primary dual
_audit_creation_date 2021-12-06
_audit_creation_method
;
Olex2 1.2
(compiled 2018.05.29 svn.r3508 for OlexSys, GUI svn.r5506)
;
_audit_update_record
;
2022-05-30 deposited with the CCDC.	2023-01-24 downloaded from the CCDC.
;
_cell_angle_alpha 90
_cell_angle_beta 104.012(2)
_cell_angle_gamma 90
_cell_formula_units_Z 13
_cell_length_a 14.2304(3)
_cell_length_b 8.42504(17)
_cell_length_c 26.0136(5)
_cell_measurement_reflns_used 5479
_cell_measurement_temperature 150.00(10)
_cell_measurement_theta_max 75.6730
_cell_measurement_theta_min 6.1330
_cell_volume 3026.01(11)
_computing_cell_refinement 'CrysAlisPro 1.171.40.84a (Rigaku OD, 2020)'
_computing_data_collection 'CrysAlisPro 1.171.40.84a (Rigaku OD, 2020)'
_computing_data_reduction 'CrysAlisPro 1.171.40.84a (Rigaku OD, 2020)'
_computing_molecular_graphics 'Olex2 (Dolomanov et al., 2009)'
_computing_publication_material 'Olex2 (Dolomanov et al., 2009)'
_computing_structure_refinement 'ShelXL (Sheldrick, 2015)'
_computing_structure_solution 'ShelXT (Sheldrick, 2015)'
_diffrn_ambient_environment N~2~
_diffrn_ambient_temperature 150.00(10)
_diffrn_detector 'Hybrid Pixel Array Detector'
_diffrn_detector_area_resol_mean 10.0000
_diffrn_measured_fraction_theta_full 0.983
_diffrn_measured_fraction_theta_max 0.983
_diffrn_measurement_details
;
List of Runs (angles in degrees, time in seconds):

  # Type    Start    End  Width  t~exp~   \w     \q     \k     \f   Frames
#--------------------------------------------------------------------------
  1  \w    -36.00  34.00   1.00    1.00    --    0.00 -82.00  90.00   70
  2  \w    -39.00  31.00   1.00    1.00    --    0.00 -82.00 -60.00   70
  3  \w     24.00 125.00   1.00    1.12    --  101.30 -38.00 150.00  101
  4  \w     91.00 191.00   1.00    1.12    --  101.30  82.00 -90.00  100
  5  \w     16.00 119.00   1.00    1.12    --  101.30 -57.00 150.00  103
  6  \w     14.00 138.00   1.00    1.12    --  101.30 -19.00 -90.00  124
;
_diffrn_measurement_device 'four-circle diffractometer'
_diffrn_measurement_device_type 'XtaLAB AFC12 (RINC): Kappa single'
_diffrn_measurement_method '\w scans'
_diffrn_orient_matrix_type 'CrysAlisPro convention (1999,Acta A55,543-557)'
_diffrn_orient_matrix_UB_11 0.0538501000
_diffrn_orient_matrix_UB_12 0.1559594000
_diffrn_orient_matrix_UB_13 0.0189119000
_diffrn_orient_matrix_UB_21 -0.0079733000
_diffrn_orient_matrix_UB_22 0.0483249000
_diffrn_orient_matrix_UB_23 -0.0580293000
_diffrn_orient_matrix_UB_31 -0.0973773000
_diffrn_orient_matrix_UB_32 0.0821835000
_diffrn_orient_matrix_UB_33 -0.0016697000
_diffrn_radiation_monochromator mirror
_diffrn_radiation_probe x-ray
_diffrn_radiation_type CuK\a
_diffrn_radiation_wavelength 1.54184
_diffrn_reflns_av_R_equivalents 0.0175
_diffrn_reflns_av_unetI/netI 0.0241
_diffrn_reflns_Laue_measured_fraction_full 0.983
_diffrn_reflns_Laue_measured_fraction_max 0.983
_diffrn_reflns_limit_h_max 10
_diffrn_reflns_limit_h_min -16
_diffrn_reflns_limit_k_max 10
_diffrn_reflns_limit_k_min -8
_diffrn_reflns_limit_l_max 30
_diffrn_reflns_limit_l_min -31
_diffrn_reflns_number 11367
_diffrn_reflns_point_group_measured_fraction_full 0.983
_diffrn_reflns_point_group_measured_fraction_max 0.983
_diffrn_reflns_theta_full 66.992
_diffrn_reflns_theta_max 66.992
_diffrn_reflns_theta_min 4.134
_diffrn_source 'Rotating-anode X-ray tube (dual wavelength)'
_diffrn_source_type 'Rigaku (Cu) X-ray DW Source'
_exptl_absorpt_coefficient_mu 0.730
_exptl_absorpt_correction_T_max 1.00000
_exptl_absorpt_correction_T_min 0.86822
_exptl_absorpt_correction_type multi-scan
_exptl_absorpt_process_details
;
CrysAlisPro 1.171.40.84a (Rigaku Oxford Diffraction, 2020)
Empirical absorption correction using spherical harmonics,
implemented in SCALE3 ABSPACK scaling algorithm.
;
_exptl_crystal_colour colourless
_exptl_crystal_colour_primary colourless
_exptl_crystal_density_diffrn 1.279
_exptl_crystal_description block
_exptl_crystal_F_000 1256
_exptl_crystal_size_max 0.21
_exptl_crystal_size_mid 0.18
_exptl_crystal_size_min 0.18
_refine_diff_density_max 0.711
_refine_diff_density_min -0.703
_refine_diff_density_rms 0.073
_refine_ls_extinction_method none
_refine_ls_goodness_of_fit_ref 1.256
_refine_ls_hydrogen_treatment constr
_refine_ls_matrix_type full
_refine_ls_number_parameters 387
_refine_ls_number_reflns 5292
_refine_ls_number_restraints 0
_refine_ls_restrained_S_all 1.256
_refine_ls_R_factor_all 0.1193
_refine_ls_R_factor_gt 0.0870
_refine_ls_shift/su_max 0.001
_refine_ls_shift/su_mean 0.000
_refine_ls_structure_factor_coef Fsqd
_refine_ls_weighting_details 'w=1/[\s^2^(Fo^2^)+(0.0305P)^2^+10.9154P] where P=(Fo^2^+2Fc^2^)/3'
_refine_ls_weighting_scheme calc
_refine_ls_wR_factor_gt 0.2097
_refine_ls_wR_factor_ref 0.2222
_reflns_Friedel_coverage 0.000
_reflns_number_gt 3166
_reflns_number_total 5292
_reflns_threshold_expression 'I > 2\s(I)'
_cod_data_source_file d2ob01701f2.cif
_cod_data_source_block ll-7-34
_cod_depositor_comments 'Adding full bibliography for 7159130--7159137.cif.'
_cod_database_code 7159135
_shelx_shelxl_version_number 2014/7
_shelx_space_group_comment
;
The symmetry employed for this shelxl refinement is uniquely defined
by the following loop, which should always be used as a source of
symmetry information in preference to the above space-group names.
They are only intended as comments.
;
_reflns_odcompleteness_completeness 98.29
_reflns_odcompleteness_iscentric 1
_reflns_odcompleteness_theta 66.97
_olex2_refinement_description
;
1. Fixed Uiso
 At 1.2 times of:
  All C(H) groups, All C(H,H) groups
 At 1.5 times of:
  All C(H,H,H) groups, All O(H) groups
2.a Ternary CH refined with riding coordinates:
 C009(H009), C00E(H00Q), C00F(H00F), C00J(H00J), C00K(H00R), C015(H015)
2.b Secondary CH2 refined with riding coordinates:
 C00A(H00A,H00B), C00C(H00C,H00D), C00L(H00S,H00U), C00M(H00V,H00X), C00Q(H00E,
 H00G), C00R(H00,HB), C00U(H00H,H00I), C011(H01G,H01H)
2.c Aromatic/amide H refined with riding coordinates:
 C00P(H00Z), C00T(H00T), C00W(H00W), C00X(H0AA)
2.d Idealised Me refined as rotating group:
 C00B(H00N,H00O,H00P), C00N(H00Y,H,HA), C00Z(H00K,H00L,H00M), C012(H01A,H01B,
 H01C), C014(H01D,H01E,H01F), C016(H01I,H01J,H01K)
2.e Idealised tetrahedral OH refined as rotating group:
 O004(H004), O005(H005)
;
_olex2_submission_special_instructions 'No special instructions were received'
_oxdiff_exptl_absorpt_empirical_details
;
Empirical correction (ABSPACK) includes:
- Absorption correction using spherical harmonics
- Frame scaling
;
_oxdiff_exptl_absorpt_empirical_full_max 1.289
_oxdiff_exptl_absorpt_empirical_full_min 0.802

loop_
_space_group_symop_operation_xyz
'x, y, z'
'-x, y+1/2, -z+1/2'
'-x, -y, -z'
'x, -y-1/2, z-1/2'

loop_
_atom_site_label
_atom_site_type_symbol
_atom_site_fract_x
_atom_site_fract_y
_atom_site_fract_z
_atom_site_U_iso_or_equiv
_atom_site_adp_type
_atom_site_occupancy
_atom_site_site_symmetry_order
_atom_site_calc_flag
_atom_site_refinement_flags_posn
_atom_site_refinement_flags_adp
_atom_site_refinement_flags_occupancy
_atom_site_disorder_assembly
_atom_site_disorder_group
O001 O 0.39740(18) 0.2817(3) 0.59672(10) 0.0216(6) Uani 1 1 d . . . . .
O002 O 0.8112(2) 0.7757(3) 0.73649(11) 0.0287(7) Uani 1 1 d . . . . .
O003 O 0.89761(19) 1.2061(4) 0.59712(11) 0.0286(6) Uani 1 1 d . . . . .
O004 O 0.1383(2) 0.8118(4) 0.70546(11) 0.0336(7) Uani 1 1 d . . . . .
H004 H 0.1868 0.8374 0.7281 0.050 Uiso 1 1 calc GR . . . .
O005 O 0.6384(2) 0.6787(4) 0.70589(12) 0.0336(7) Uani 1 1 d . . . . .
H005 H 0.6882 0.6371 0.7232 0.050 Uiso 1 1 calc GR . . . .
O006 O 0.5533(2) 0.3191(4) 0.61217(14) 0.0438(9) Uani 1 1 d . . . . .
O007 O 0.3107(2) 0.7145(4) 0.73660(12) 0.0392(8) Uani 1 1 d . . . . .
O008 O 1.0527(2) 1.1717(4) 0.61218(14) 0.0441(9) Uani 1 1 d . . . . .
C009 C 0.1554(3) 0.7588(4) 0.61599(15) 0.0204(8) Uani 1 1 d . . . . .
H009 H 0.1427 0.8729 0.6168 0.025 Uiso 1 1 calc R . . . .
C00A C 0.2462(3) 0.7370(5) 0.59432(17) 0.0275(9) Uani 1 1 d . . . . .
H00A H 0.3020 0.7751 0.6207 0.033 Uiso 1 1 calc R . . . .
H00B H 0.2395 0.8032 0.5631 0.033 Uiso 1 1 calc R . . . .
C00B C 0.7387(3) 1.2779(5) 0.55738(16) 0.0245(8) Uani 1 1 d . . . . .
H00N H 0.7607 1.3814 0.5502 0.037 Uiso 1 1 calc GR . . . .
H00O H 0.6724 1.2843 0.5597 0.037 Uiso 1 1 calc GR . . . .
H00P H 0.7435 1.2066 0.5294 0.037 Uiso 1 1 calc GR . . . .
C00C C 0.4242(3) 0.5333(4) 0.68744(16) 0.0230(8) Uani 1 1 d . . . . .
H00C H 0.4329 0.6092 0.6609 0.028 Uiso 1 1 calc R . . . .
H00D H 0.4472 0.5828 0.7219 0.028 Uiso 1 1 calc R . . . .
C00D C 0.6627(3) 0.8014(5) 0.67277(15) 0.0248(8) Uani 1 1 d . . . . .
C00E C 0.7654(3) 1.0529(4) 0.62283(14) 0.0198(8) Uani 1 1 d . . . . .
H00Q H 0.6970 1.0672 0.6227 0.024 Uiso 1 1 calc R . . . .
C00F C 0.2663(3) 0.4406(4) 0.62286(14) 0.0192(8) Uani 1 1 d . . . . .
H00F H 0.1980 0.4258 0.6228 0.023 Uiso 1 1 calc R . . . .
C00G C 0.3022(3) 0.2744(4) 0.60887(15) 0.0170(7) Uani 1 1 d . . . . .
C00H C 0.8017(3) 1.2162(5) 0.61018(16) 0.0251(9) Uani 1 1 d . . . . .
C00I C 0.2665(3) 0.6402(4) 0.69855(15) 0.0216(8) Uani 1 1 d . . . . .
C00J C 0.3155(3) 0.4992(4) 0.67884(15) 0.0202(8) Uani 1 1 d . . . . .
H00J H 0.3108 0.4110 0.7027 0.024 Uiso 1 1 calc R . . . .
C00K C 0.8157(3) 0.9943(4) 0.67894(14) 0.0191(8) Uani 1 1 d . . . . .
H00R H 0.8110 1.0825 0.7028 0.023 Uiso 1 1 calc R . . . .
C00L C 0.9869(3) 1.1065(5) 0.68455(16) 0.0267(9) Uani 1 1 d . . . . .
H00S H 0.9672 1.1918 0.7047 0.032 Uiso 1 1 calc R . . . .
H00U H 1.0537 1.0809 0.7014 0.032 Uiso 1 1 calc R . . . .
C00M C 0.9241(3) 0.9604(5) 0.68756(16) 0.0246(8) Uani 1 1 d . . . . .
H00V H 0.9329 0.8843 0.6611 0.030 Uiso 1 1 calc R . . . .
H00X H 0.9472 0.9114 0.7221 0.030 Uiso 1 1 calc R . . . .
C00N C 0.8021(3) 1.3417(5) 0.65144(16) 0.0249(8) Uani 1 1 d . . . . .
H00Y H 0.8428 1.3081 0.6847 0.037 Uiso 1 1 calc GR . . . .
H H 0.7373 1.3576 0.6552 0.037 Uiso 1 1 calc GR . . . .
HA H 0.8265 1.4393 0.6407 0.037 Uiso 1 1 calc GR . . . .
C00O C 0.9820(3) 1.1651(5) 0.62960(17) 0.0258(9) Uani 1 1 d . . . . .
C00P C 0.5839(3) 0.9324(5) 0.66718(16) 0.0261(9) Uani 1 1 d . . . . .
H00Z H 0.5740 1.0029 0.6929 0.031 Uiso 1 1 calc R . . . .
C00Q C 0.2668(3) 0.5649(5) 0.57946(15) 0.0244(9) Uani 1 1 d . . . . .
H00E H 0.2185 0.5350 0.5478 0.029 Uiso 1 1 calc R . . . .
H00G H 0.3295 0.5623 0.5710 0.029 Uiso 1 1 calc R . . . .
C00R C 0.7676(3) 0.9288(5) 0.57989(15) 0.0253(9) Uani 1 1 d . . . . .
H00 H 0.7208 0.9591 0.5477 0.030 Uiso 1 1 calc R . . . .
HB H 0.8312 0.9307 0.5724 0.030 Uiso 1 1 calc R . . . .
C00S C 0.7663(3) 0.8535(5) 0.69863(15) 0.0224(8) Uani 1 1 d . . . . .
C00T C 0.0836(3) 0.5610(5) 0.66701(16) 0.0261(9) Uani 1 1 d . . . . .
H00T H 0.0733 0.4895 0.6923 0.031 Uiso 1 1 calc R . . . .
C00U C 0.4872(3) 0.3882(5) 0.68469(16) 0.0260(9) Uani 1 1 d . . . . .
H00H H 0.5540 0.4144 0.7014 0.031 Uiso 1 1 calc R . . . .
H00I H 0.4678 0.3030 0.7050 0.031 Uiso 1 1 calc R . . . .
C00V C 0.0647(3) 0.6811(5) 0.58308(16) 0.0277(9) Uani 1 1 d . . . . .
C00W C 0.0280(3) 0.5766(5) 0.61043(17) 0.0294(9) Uani 1 1 d . . . . .
H00W H -0.0274 0.5178 0.5959 0.035 Uiso 1 1 calc R . . . .
C00X C 0.5277(3) 0.9183(5) 0.61057(17) 0.0296(9) Uani 1 1 d . . . . .
H0AA H 0.4724 0.9776 0.5962 0.035 Uiso 1 1 calc R . . . .
C00Y C 0.4819(3) 0.3292(5) 0.62968(17) 0.0272(9) Uani 1 1 d . . . . .
C00Z C 0.3016(3) 0.1496(5) 0.65194(16) 0.0247(8) Uani 1 1 d . . . . .
H00K H 0.3217 0.0490 0.6410 0.037 Uiso 1 1 calc GR . . . .
H00L H 0.2374 0.1404 0.6573 0.037 Uiso 1 1 calc GR . . . .
H00M H 0.3455 0.1816 0.6845 0.037 Uiso 1 1 calc GR . . . .
C010 C 0.5647(3) 0.8124(5) 0.58284(16) 0.0297(9) Uani 1 1 d . . . . .
C011 C 0.7459(3) 0.7606(4) 0.59413(16) 0.0229(8) Uani 1 1 d . . . . .
H01G H 0.8017 0.7210 0.6202 0.027 Uiso 1 1 calc R . . . .
H01H H 0.7385 0.6953 0.5627 0.027 Uiso 1 1 calc R . . . .
C012 C 0.0256(4) 0.7302(7) 0.5265(2) 0.0480(13) Uani 1 1 d . . . . .
H01A H 0.0092 0.8409 0.5251 0.072 Uiso 1 1 calc GR . . . .
H01B H -0.0313 0.6690 0.5112 0.072 Uiso 1 1 calc GR . . . .
H01C H 0.0738 0.7119 0.5069 0.072 Uiso 1 1 calc GR . . . .
C013 C 0.1620(3) 0.6916(4) 0.67344(15) 0.0230(8) Uani 1 1 d . . . . .
C014 C 0.2390(3) 0.2142(5) 0.55684(16) 0.0308(9) Uani 1 1 d . . . . .
H01D H 0.2426 0.2866 0.5289 0.046 Uiso 1 1 calc GR . . . .
H01E H 0.1731 0.2064 0.5596 0.046 Uiso 1 1 calc GR . . . .
H01F H 0.2613 0.1114 0.5491 0.046 Uiso 1 1 calc GR . . . .
C015 C 0.6553(3) 0.7379(5) 0.61622(17) 0.0289(9) Uani 1 1 d . . . . .
H015 H 0.6434 0.6234 0.6170 0.035 Uiso 1 1 calc R . . . .
C016 C 0.5252(4) 0.7670(6) 0.52617(18) 0.0411(12) Uani 1 1 d . . . . .
H01I H 0.4665 0.8249 0.5120 0.062 Uiso 1 1 calc GR . . . .
H01J H 0.5119 0.6552 0.5239 0.062 Uiso 1 1 calc GR . . . .
H01K H 0.5719 0.7919 0.5062 0.062 Uiso 1 1 calc GR . . . .

loop_
_atom_site_aniso_label
_atom_site_aniso_U_11
_atom_site_aniso_U_22
_atom_site_aniso_U_33
_atom_site_aniso_U_23
_atom_site_aniso_U_13
_atom_site_aniso_U_12
O001 0.0167(13) 0.0253(13) 0.0260(14) -0.0013(11) 0.0111(11) 0.0001(11)
O002 0.0289(15) 0.0275(15) 0.0283(15) 0.0108(12) 0.0042(12) -0.0033(12)
O003 0.0226(14) 0.0304(15) 0.0359(16) 0.0083(13) 0.0127(12) 0.0009(12)
O004 0.0319(16) 0.0382(17) 0.0310(16) -0.0073(14) 0.0085(13) 0.0108(14)
O005 0.0372(17) 0.0276(16) 0.0373(17) 0.0105(13) 0.0115(14) -0.0095(13)
O006 0.0216(16) 0.060(2) 0.055(2) -0.0159(18) 0.0207(14) -0.0061(15)
O007 0.0335(17) 0.0466(18) 0.0344(17) -0.0176(15) 0.0023(14) 0.0025(15)
O008 0.0264(17) 0.047(2) 0.065(2) 0.0150(17) 0.0221(16) 0.0014(14)
C009 0.030(2) 0.0097(17) 0.0221(19) 0.0033(14) 0.0070(16) 0.0028(14)
C00A 0.027(2) 0.028(2) 0.028(2) 0.0062(17) 0.0093(17) 0.0000(17)
C00B 0.022(2) 0.0253(19) 0.027(2) 0.0063(17) 0.0092(16) 0.0027(16)
C00C 0.0207(19) 0.0205(19) 0.027(2) -0.0036(16) 0.0048(16) -0.0021(15)
C00D 0.0227(19) 0.032(2) 0.0217(19) 0.0071(17) 0.0095(15) -0.0071(17)
C00E 0.0171(18) 0.0219(19) 0.0208(19) -0.0004(15) 0.0053(15) 0.0014(14)
C00F 0.0181(18) 0.0202(19) 0.0209(19) -0.0025(15) 0.0080(15) 0.0001(14)
C00G 0.0151(17) 0.0166(17) 0.0215(19) -0.0006(14) 0.0087(14) -0.0021(14)
C00H 0.0172(19) 0.030(2) 0.030(2) 0.0069(18) 0.0088(16) 0.0014(16)
C00I 0.025(2) 0.0201(19) 0.0210(19) -0.0004(15) 0.0084(16) -0.0018(15)
C00J 0.0205(19) 0.0181(18) 0.0225(19) 0.0011(15) 0.0061(15) 0.0012(15)
C00K 0.0209(19) 0.0180(18) 0.0189(18) -0.0001(15) 0.0059(15) 0.0003(15)
C00L 0.0172(19) 0.027(2) 0.034(2) 0.0010(17) 0.0020(16) -0.0007(16)
C00M 0.021(2) 0.026(2) 0.026(2) 0.0036(16) 0.0050(16) 0.0003(16)
C00N 0.023(2) 0.0195(19) 0.033(2) 0.0065(16) 0.0071(16) 0.0013(15)
C00O 0.019(2) 0.0218(19) 0.039(2) 0.0008(17) 0.0115(17) -0.0026(15)
C00P 0.025(2) 0.029(2) 0.027(2) -0.0060(17) 0.0112(17) -0.0013(16)
C00Q 0.028(2) 0.025(2) 0.022(2) 0.0013(16) 0.0106(16) 0.0013(16)
C00R 0.028(2) 0.028(2) 0.022(2) -0.0011(16) 0.0085(16) -0.0010(16)
C00S 0.025(2) 0.024(2) 0.0195(19) -0.0007(16) 0.0090(16) 0.0002(16)
C00T 0.023(2) 0.030(2) 0.027(2) 0.0043(17) 0.0096(16) -0.0007(16)
C00U 0.0186(19) 0.024(2) 0.035(2) -0.0002(17) 0.0047(16) -0.0015(16)
C00V 0.024(2) 0.025(2) 0.032(2) 0.0021(17) 0.0032(17) 0.0043(16)
C00W 0.023(2) 0.031(2) 0.032(2) -0.0009(18) 0.0032(17) 0.0009(17)
C00X 0.017(2) 0.033(2) 0.038(2) -0.0029(19) 0.0052(17) -0.0008(17)
C00Y 0.019(2) 0.0203(19) 0.044(2) -0.0006(17) 0.0098(17) 0.0000(15)
C00Z 0.026(2) 0.0194(19) 0.032(2) 0.0025(16) 0.0133(17) -0.0011(16)
C010 0.025(2) 0.037(2) 0.026(2) -0.0035(18) 0.0046(17) -0.0063(18)
C011 0.031(2) 0.0162(19) 0.023(2) -0.0040(15) 0.0092(16) 0.0005(15)
C012 0.037(3) 0.064(4) 0.038(3) 0.012(2) 0.000(2) 0.003(2)
C013 0.028(2) 0.0131(18) 0.029(2) 0.0030(16) 0.0087(16) 0.0016(15)
C014 0.032(2) 0.034(2) 0.027(2) -0.0108(19) 0.0084(18) -0.0012(19)
C015 0.022(2) 0.031(2) 0.033(2) -0.0033(17) 0.0071(17) -0.0034(16)
C016 0.041(3) 0.046(3) 0.031(2) -0.010(2) -0.001(2) -0.002(2)

loop_
_atom_type_symbol
_atom_type_description
_atom_type_scat_dispersion_real
_atom_type_scat_dispersion_imag
_atom_type_scat_source
C C 0.0181 0.0091 'International Tables Vol C Tables 4.2.6.8 and 6.1.1.4'
H H 0.0000 0.0000 'International Tables Vol C Tables 4.2.6.8 and 6.1.1.4'
O O 0.0492 0.0322 'International Tables Vol C Tables 4.2.6.8 and 6.1.1.4'

loop_
_geom_angle_atom_site_label_1
_geom_angle_atom_site_label_2
_geom_angle_atom_site_label_3
_geom_angle
_geom_angle_site_symmetry_1
_geom_angle_site_symmetry_3
_geom_angle_publ_flag
C00Y O001 C00G 126.9(3) . . ?
C00O O003 C00H 127.2(3) . . ?
C013 O004 H004 109.5 . . ?
C00D O005 H005 109.5 . . ?
C00A C009 H009 107.5 . . ?
C00A C009 C013 116.1(3) . . ?
C00V C009 H009 107.5 . . ?
C00V C009 C00A 114.7(3) . . ?
C00V C009 C013 103.2(3) . . ?
C013 C009 H009 107.5 . . ?
C009 C00A H00A 108.4 . . ?
C009 C00A H00B 108.4 . . ?
C009 C00A C00Q 115.4(3) . . ?
H00A C00A H00B 107.5 . . ?
C00Q C00A H00A 108.4 . . ?
C00Q C00A H00B 108.4 . . ?
H00N C00B H00O 109.5 . . ?
H00N C00B H00P 109.5 . . ?
H00O C00B H00P 109.5 . . ?
C00H C00B H00N 109.5 . . ?
C00H C00B H00O 109.5 . . ?
C00H C00B H00P 109.5 . . ?
H00C C00C H00D 107.5 . . ?
C00J C00C H00C 108.5 . . ?
C00J C00C H00D 108.5 . . ?
C00U C00C H00C 108.5 . . ?
C00U C00C H00D 108.5 . . ?
C00U C00C C00J 115.1(3) . . ?
O005 C00D C00P 107.1(3) . . ?
O005 C00D C00S 106.8(3) . . ?
O005 C00D C015 110.5(3) . . ?
C00S C00D C00P 115.7(3) . . ?
C00S C00D C015 110.8(3) . . ?
C015 C00D C00P 106.0(3) . . ?
C00H C00E H00Q 106.0 . . ?
C00H C00E C00K 112.8(3) . . ?
C00H C00E C00R 112.8(3) . . ?
C00K C00E H00Q 106.0 . . ?
C00R C00E H00Q 106.0 . . ?
C00R C00E C00K 112.6(3) . . ?
C00G C00F H00F 105.4 . . ?
C00J C00F H00F 105.4 . . ?
C00J C00F C00G 114.2(3) . . ?
C00J C00F C00Q 113.2(3) . . ?
C00Q C00F H00F 105.4 . . ?
C00Q C00F C00G 112.3(3) . . ?
O001 C00G C00F 112.6(3) . . ?
O001 C00G C00Z 110.7(3) . . ?
O001 C00G C014 101.6(3) . . ?
C00Z C00G C00F 112.5(3) . . ?
C014 C00G C00F 110.5(3) . . ?
C014 C00G C00Z 108.3(3) . . ?
O003 C00H C00B 100.6(3) . . ?
O003 C00H C00E 112.0(3) . . ?
O003 C00H C00N 111.0(3) . . ?
C00E C00H C00B 109.9(3) . . ?
C00N C00H C00B 107.5(3) . . ?
C00N C00H C00E 114.8(3) . . ?
O007 C00I C00J 119.2(3) . . ?
O007 C00I C013 117.4(3) . . ?
C00J C00I C013 123.4(3) . . ?
C00C C00J C00F 114.2(3) . . ?
C00C C00J H00J 105.7 . . ?
C00F C00J H00J 105.7 . . ?
C00I C00J C00C 109.3(3) . . ?
C00I C00J C00F 115.4(3) . . ?
C00I C00J H00J 105.7 . . ?
C00E C00K H00R 105.6 . . ?
C00M C00K C00E 114.7(3) . . ?
C00M C00K H00R 105.6 . . ?
C00S C00K C00E 114.8(3) . . ?
C00S C00K H00R 105.6 . . ?
C00S C00K C00M 109.6(3) . . ?
H00S C00L H00U 107.5 . . ?
C00M C00L H00S 108.6 . . ?
C00M C00L H00U 108.6 . . ?
C00O C00L H00S 108.6 . . ?
C00O C00L H00U 108.6 . . ?
C00O C00L C00M 114.8(3) . . ?
C00K C00M C00L 114.9(3) . . ?
C00K C00M H00V 108.5 . . ?
C00K C00M H00X 108.5 . . ?
C00L C00M H00V 108.5 . . ?
C00L C00M H00X 108.5 . . ?
H00V C00M H00X 107.5 . . ?
C00H C00N H00Y 109.5 . . ?
C00H C00N H 109.5 . . ?
C00H C00N HA 109.5 . . ?
H00Y C00N H 109.5 . . ?
H00Y C00N HA 109.5 . . ?
H C00N HA 109.5 . . ?
O003 C00O C00L 121.1(3) . . ?
O008 C00O O003 117.1(4) . . ?
O008 C00O C00L 121.7(4) . . ?
C00D C00P H00Z 128.2 . . ?
C00X C00P C00D 103.7(3) . . ?
C00X C00P H00Z 128.2 . . ?
C00A C00Q H00E 108.6 . . ?
C00A C00Q H00G 108.6 . . ?
C00F C00Q C00A 114.8(3) . . ?
C00F C00Q H00E 108.6 . . ?
C00F C00Q H00G 108.6 . . ?
H00E C00Q H00G 107.5 . . ?
C00E C00R H00 108.6 . . ?
C00E C00R HB 108.6 . . ?
H00 C00R HB 107.6 . . ?
C011 C00R C00E 114.7(3) . . ?
C011 C00R H00 108.6 . . ?
C011 C00R HB 108.6 . . ?
O002 C00S C00D 117.3(3) . . ?
O002 C00S C00K 119.5(3) . . ?
C00K C00S C00D 123.2(3) . . ?
C00W C00T H00T 128.1 . . ?
C00W C00T C013 103.8(3) . . ?
C013 C00T H00T 128.1 . . ?
C00C C00U H00H 108.6 . . ?
C00C C00U H00I 108.6 . . ?
H00H C00U H00I 107.6 . . ?
C00Y C00U C00C 114.6(3) . . ?
C00Y C00U H00H 108.6 . . ?
C00Y C00U H00I 108.6 . . ?
C00W C00V C009 112.3(4) . . ?
C00W C00V C012 127.8(4) . . ?
C012 C00V C009 119.9(4) . . ?
C00T C00W H00W 123.0 . . ?
C00V C00W C00T 113.9(4) . . ?
C00V C00W H00W 123.0 . . ?
C00P C00X H0AA 123.3 . . ?
C010 C00X C00P 113.4(4) . . ?
C010 C00X H0AA 123.3 . . ?
O001 C00Y C00U 122.2(3) . . ?
O006 C00Y O001 115.9(4) . . ?
O006 C00Y C00U 121.9(4) . . ?
C00G C00Z H00K 109.5 . . ?
C00G C00Z H00L 109.5 . . ?
C00G C00Z H00M 109.5 . . ?
H00K C00Z H00L 109.5 . . ?
H00K C00Z H00M 109.5 . . ?
H00L C00Z H00M 109.5 . . ?
C00X C010 C015 111.2(4) . . ?
C00X C010 C016 126.9(4) . . ?
C016 C010 C015 121.8(4) . . ?
C00R C011 H01G 108.2 . . ?
C00R C011 H01H 108.2 . . ?
C00R C011 C015 116.4(3) . . ?
H01G C011 H01H 107.3 . . ?
C015 C011 H01G 108.2 . . ?
C015 C011 H01H 108.2 . . ?
C00V C012 H01A 109.5 . . ?
C00V C012 H01B 109.5 . . ?
C00V C012 H01C 109.5 . . ?
H01A C012 H01B 109.5 . . ?
H01A C012 H01C 109.5 . . ?
H01B C012 H01C 109.5 . . ?
O004 C013 C009 109.6(3) . . ?
O004 C013 C00I 107.4(3) . . ?
O004 C013 C00T 107.9(3) . . ?
C00I C013 C009 109.5(3) . . ?
C00I C013 C00T 116.4(3) . . ?
C00T C013 C009 106.0(3) . . ?
C00G C014 H01D 109.5 . . ?
C00G C014 H01E 109.5 . . ?
C00G C014 H01F 109.5 . . ?
H01D C014 H01E 109.5 . . ?
H01D C014 H01F 109.5 . . ?
H01E C014 H01F 109.5 . . ?
C00D C015 C011 116.1(3) . . ?
C00D C015 H015 107.1 . . ?
C010 C015 C00D 104.8(3) . . ?
C010 C015 C011 114.1(4) . . ?
C010 C015 H015 107.1 . . ?
C011 C015 H015 107.1 . . ?
C010 C016 H01I 109.5 . . ?
C010 C016 H01J 109.5 . . ?
C010 C016 H01K 109.5 . . ?
H01I C016 H01J 109.5 . . ?
H01I C016 H01K 109.5 . . ?
H01J C016 H01K 109.5 . . ?

loop_
_geom_bond_atom_site_label_1
_geom_bond_atom_site_label_2
_geom_bond_distance
_geom_bond_site_symmetry_2
_geom_bond_publ_flag
O001 C00G 1.465(4) . ?
O001 C00Y 1.357(5) . ?
O002 C00S 1.226(5) . ?
O003 C00H 1.486(5) . ?
O003 C00O 1.335(5) . ?
O004 H004 0.8200 . ?
O004 C013 1.403(5) . ?
O005 H005 0.8200 . ?
O005 C00D 1.441(5) . ?
O006 C00Y 1.212(5) . ?
O007 C00I 1.210(5) . ?
O008 C00O 1.201(5) . ?
C009 H009 0.9800 . ?
C009 C00A 1.541(5) . ?
C009 C00V 1.514(6) . ?
C009 C013 1.579(5) . ?
C00A H00A 0.9700 . ?
C00A H00B 0.9700 . ?
C00A C00Q 1.546(5) . ?
C00B H00N 0.9600 . ?
C00B H00O 0.9600 . ?
C00B H00P 0.9600 . ?
C00B C00H 1.538(5) . ?
C00C H00C 0.9700 . ?
C00C H00D 0.9700 . ?
C00C C00J 1.536(5) . ?
C00C C00U 1.527(5) . ?
C00D C00P 1.554(6) . ?
C00D C00S 1.530(5) . ?
C00D C015 1.545(6) . ?
C00E H00Q 0.9800 . ?
C00E C00H 1.533(5) . ?
C00E C00K 1.543(5) . ?
C00E C00R 1.536(5) . ?
C00F H00F 0.9800 . ?
C00F C00G 1.563(5) . ?
C00F C00J 1.536(5) . ?
C00F C00Q 1.541(5) . ?
C00G C00Z 1.538(5) . ?
C00G C014 1.519(5) . ?
C00H C00N 1.505(6) . ?
C00I C00J 1.527(5) . ?
C00I C013 1.535(5) . ?
C00J H00J 0.9800 . ?
C00K H00R 0.9800 . ?
C00K C00M 1.532(5) . ?
C00K C00S 1.528(5) . ?
C00L H00S 0.9700 . ?
C00L H00U 0.9700 . ?
C00L C00M 1.534(5) . ?
C00L C00O 1.498(6) . ?
C00M H00V 0.9700 . ?
C00M H00X 0.9700 . ?
C00N H00Y 0.9600 . ?
C00N H 0.9600 . ?
C00N HA 0.9600 . ?
C00P H00Z 0.9300 . ?
C00P C00X 1.501(6) . ?
C00Q H00E 0.9700 . ?
C00Q H00G 0.9700 . ?
C00R H00 0.9700 . ?
C00R HB 0.9700 . ?
C00R C011 1.515(5) . ?
C00T H00T 0.9300 . ?
C00T C00W 1.499(6) . ?
C00T C013 1.547(5) . ?
C00U H00H 0.9700 . ?
C00U H00I 0.9700 . ?
C00U C00Y 1.500(6) . ?
C00V C00W 1.317(6) . ?
C00V C012 1.501(6) . ?
C00W H00W 0.9300 . ?
C00X H0AA 0.9300 . ?
C00X C010 1.333(6) . ?
C00Z H00K 0.9600 . ?
C00Z H00L 0.9600 . ?
C00Z H00M 0.9600 . ?
C010 C015 1.506(6) . ?
C010 C016 1.495(6) . ?
C011 H01G 0.9700 . ?
C011 H01H 0.9700 . ?
C011 C015 1.546(6) . ?
C012 H01A 0.9600 . ?
C012 H01B 0.9600 . ?
C012 H01C 0.9600 . ?
C014 H01D 0.9600 . ?
C014 H01E 0.9600 . ?
C014 H01F 0.9600 . ?
C015 H015 0.9800 . ?
C016 H01I 0.9600 . ?
C016 H01J 0.9600 . ?
C016 H01K 0.9600 . ?
